data_2019844
loop_
_publ_author_name
'Faizi, Md. Serajul Haque'
'Prisyazhnaya, Elena V.'

_publ_section_title
;
 Crystal structure
 ofN1-phenyl-N4-[(E)-(pyren-1-yl)methylidene]benzene-1,4-diamine
;
_journal_coeditor_code SU5072
_journal_issue 3
_journal_name_full 'Acta Crystallographica Section E Crystallographic Communications'
_journal_page_first 261
_journal_paper_doi 10.1107/S2056989015001814
_journal_volume 71
_journal_year 2015
_chemical_formula_iupac 'C29 H20 N2'
_chemical_formula_moiety 'C29 H20 N2'
_chemical_formula_sum 'C29 H20 N2'
_chemical_formula_weight 396.47
_chemical_name_common PPBD
_chemical_name_systematic <i>N</i>^1^-Phenyl-<i>N</i>^4^-[(<i>E</i>)-(pyren-1-yl)methylidene]benzene-1,4-diamine
_space_group_IT_number 14
_symmetry_cell_setting monoclinic
_symmetry_space_group_name_Hall '-P 2ybc'
_symmetry_space_group_name_H-M 'P 1 21/c 1'
_atom_sites_solution_hydrogens geom
_atom_sites_solution_primary direct
_atom_sites_solution_secondary difmap
_audit_creation_method SHELXL-97
_cell_angle_alpha 90.00
_cell_angle_beta 114.269(2)
_cell_angle_gamma 90.00
_cell_formula_units_Z 4
_cell_length_a 13.0433(6)
_cell_length_b 12.2700(5)
_cell_length_c 13.4981(7)
_cell_measurement_reflns_used 4765
_cell_measurement_temperature 100(2)
_cell_measurement_theta_max 28.11
_cell_measurement_theta_min 2.47
_cell_volume 1969.34(16)
_computing_cell_refinement
;
SAINT (Bruker, 2003)
;
_computing_data_collection
;
SMART (Bruker, 2003)
;
_computing_data_reduction
;
SAINT (Bruker, 2003)
;
_computing_molecular_graphics
;
DIAMOND (Brandenberg & Putz, 2006) and Mercury (Macrae <i>et al.</i>,
2008)
;
_computing_publication_material
;
SHELXL97 (Sheldrick, 2015) and PLATON (Spek, 2009)
;
_computing_structure_refinement
;
SHELXL97 (Sheldrick, 2015)
;
_computing_structure_solution
;
SIR97 (Altomare <i>et al.</i>, 1999)
;
_diffrn_ambient_temperature 100(2)
_diffrn_measured_fraction_theta_full 0.996
_diffrn_measured_fraction_theta_max 0.996
_diffrn_measurement_device_type 'Bruker APEXII CCD'
_diffrn_measurement_method '\f and \w scans'
_diffrn_radiation_monochromator graphite
_diffrn_radiation_type MoK\a
_diffrn_radiation_wavelength 0.71073
_diffrn_reflns_av_R_equivalents 0.0581
_diffrn_reflns_av_sigmaI/netI 0.0679
_diffrn_reflns_limit_h_max 17
_diffrn_reflns_limit_h_min -13
_diffrn_reflns_limit_k_max 16
_diffrn_reflns_limit_k_min -15
_diffrn_reflns_limit_l_max 17
_diffrn_reflns_limit_l_min -18
_diffrn_reflns_number 19561
_diffrn_reflns_theta_full 28.33
_diffrn_reflns_theta_max 28.33
_diffrn_reflns_theta_min 2.39
_diffrn_standards_number 0
_exptl_absorpt_coefficient_mu 0.078
_exptl_absorpt_correction_T_max 0.9907
_exptl_absorpt_correction_T_min 0.9861
_exptl_absorpt_correction_type multi-scan
_exptl_absorpt_process_details
;
(SADABS; Sheldrick, 2004)
;
_exptl_crystal_colour yellow
_exptl_crystal_density_diffrn 1.337
_exptl_crystal_density_method 'not measured'
_exptl_crystal_description block
_exptl_crystal_F_000 832
_exptl_crystal_size_max 0.18
_exptl_crystal_size_mid 0.14
_exptl_crystal_size_min 0.12
_refine_diff_density_max 0.269
_refine_diff_density_min -0.314
_refine_ls_extinction_method none
_refine_ls_goodness_of_fit_ref 1.019
_refine_ls_hydrogen_treatment refall
_refine_ls_matrix_type full
_refine_ls_number_parameters 360
_refine_ls_number_reflns 4882
_refine_ls_number_restraints 0
_refine_ls_restrained_S_all 1.019
_refine_ls_R_factor_all 0.1123
_refine_ls_R_factor_gt 0.0562
_refine_ls_shift/su_max 0.000
_refine_ls_shift/su_mean 0.000
_refine_ls_structure_factor_coef Fsqd
_refine_ls_weighting_details 'calc w=1/[\s^2^(Fo^2^)+(0.0618P)^2^+0.3614P] where P=(Fo^2^+2Fc^2^)/3'
_refine_ls_weighting_scheme calc
_refine_ls_wR_factor_gt 0.1150
_refine_ls_wR_factor_ref 0.1357
_reflns_number_gt 3015
_reflns_number_total 4882
_reflns_threshold_expression I>2sigma(I)
_cod_data_source_file su5072sup1.cif
_cod_data_source_block I
_cod_original_sg_symbol_H-M 'P 21/c'
_cod_database_code 2019844
_cod_database_fobs_code 2019844

loop_
_symmetry_equiv_pos_as_xyz
'x, y, z'
'-x, y+1/2, -z+1/2'
'-x, -y, -z'
'x, -y-1/2, z-1/2'

loop_
_atom_site_type_symbol
_atom_site_label
_atom_site_fract_x
_atom_site_fract_y
_atom_site_fract_z
_atom_site_U_iso_or_equiv
_atom_site_adp_type
_atom_site_calc_flag
_atom_site_occupancy
_atom_site_symmetry_multiplicity
N N2 0.81481(12) 0.07101(12) 0.38507(11) 0.0234(4) Uani d 1 1
C C27 0.53428(14) 0.02897(14) 0.16435(13) 0.0185(4) Uani d 1 1
C C17 0.49949(14) -0.16939(14) 0.13951(13) 0.0209(4) Uani d 1 1
C C29 0.35640(14) -0.04116(14) 0.02242(13) 0.0185(4) Uani d 1 1
C C14 0.64048(14) 0.00667(14) 0.24975(13) 0.0192(4) Uani d 1 1
C C20 0.28576(14) -0.13001(14) -0.03213(13) 0.0209(4) Uani d 1 1
C C15 0.67242(15) -0.10188(15) 0.27839(14) 0.0223(4) Uani d 1 1
C C10 0.89081(14) 0.15581(14) 0.43730(13) 0.0216(4) Uani d 1 1
C C13 0.71978(14) 0.09325(15) 0.30778(13) 0.0211(4) Uani d 1 1
N N1 1.12616(13) 0.39778(14) 0.60829(12) 0.0289(4) Uani d 1 1
C C6 1.28287(16) 0.47750(15) 0.75618(15) 0.0262(4) Uani d 1 1
C C18 0.42695(15) -0.25720(15) 0.08151(15) 0.0237(4) Uani d 1 1
C C28 0.46352(13) -0.06019(14) 0.10921(12) 0.0177(4) Uani d 1 1
C C23 0.21349(15) 0.08409(15) -0.09503(13) 0.0223(4) Uani d 1 1
C C25 0.39177(15) 0.15502(15) 0.04656(13) 0.0207(4) Uani d 1 1
C C24 0.31949(14) 0.06726(14) -0.00974(13) 0.0186(4) Uani d 1 1
C C1 1.18326(14) 0.41717(14) 0.71999(13) 0.0218(4) Uani d 1 1
C C16 0.60457(15) -0.18739(15) 0.22482(14) 0.0227(4) Uani d 1 1
C C21 0.18068(15) -0.10853(15) -0.11566(14) 0.0227(4) Uani d 1 1
C C19 0.32537(15) -0.23874(15) 0.00075(15) 0.0248(4) Uani d 1 1
C C8 1.04477(14) 0.21599(15) 0.60259(14) 0.0225(4) Uani d 1 1
C C2 1.14291(15) 0.38326(15) 0.79601(14) 0.0218(4) Uani d 1 1
C C26 0.49341(14) 0.13708(15) 0.12909(13) 0.0205(4) Uani d 1 1
C C3 1.20224(16) 0.40741(15) 0.90521(14) 0.0243(4) Uani d 1 1
C C22 0.14500(15) -0.00301(15) -0.14681(14) 0.0242(4) Uani d 1 1
C C9 0.96797(14) 0.13737(16) 0.54378(14) 0.0224(4) Uani d 1 1
C C4 1.30180(16) 0.46528(15) 0.94087(15) 0.0277(4) Uani d 1 1
C C7 1.04841(14) 0.31582(15) 0.55524(14) 0.0230(4) Uani d 1 1
C C12 0.97321(15) 0.33348(16) 0.44705(14) 0.0255(4) Uani d 1 1
C C5 1.34123(17) 0.50082(16) 0.86574(15) 0.0288(5) Uani d 1 1
C C11 0.89664(15) 0.25524(16) 0.38926(14) 0.0251(4) Uani d 1 1
H H1A 1.1460(18) 0.4403(18) 0.5660(18) 0.047(7) Uiso d 1 1
H H11 0.8478(13) 0.2685(13) 0.3158(14) 0.018(4) Uiso d 1 1
H H15 0.7446(15) -0.1160(14) 0.3384(14) 0.023(5) Uiso d 1 1
H H9 0.9661(14) 0.0706(15) 0.5772(14) 0.021(5) Uiso d 1 1
H H8 1.0955(14) 0.2013(14) 0.6739(14) 0.021(5) Uiso d 1 1
H H16 0.6282(14) -0.2600(15) 0.2463(14) 0.021(5) Uiso d 1 1
H H6 1.3112(15) 0.5027(15) 0.7024(15) 0.030(5) Uiso d 1 1
H H2 1.0753(15) 0.3456(14) 0.7734(13) 0.020(5) Uiso d 1 1
H H12 0.9774(15) 0.4012(16) 0.4143(14) 0.028(5) Uiso d 1 1
H H3 1.1711(16) 0.3855(15) 0.9576(16) 0.034(5) Uiso d 1 1
H H26 0.5406(14) 0.1991(15) 0.1644(14) 0.021(5) Uiso d 1 1
H H22 0.0715(15) 0.0126(14) -0.2071(14) 0.020(5) Uiso d 1 1
H H18 0.4536(14) -0.3307(15) 0.1048(13) 0.022(5) Uiso d 1 1
H H4 1.3450(15) 0.4810(14) 1.0175(15) 0.029(5) Uiso d 1 1
H H23 0.1887(15) 0.1603(15) -0.1163(14) 0.026(5) Uiso d 1 1
H H5 1.4111(17) 0.5434(16) 0.8905(16) 0.041(6) Uiso d 1 1
H H21 0.1325(14) -0.1709(14) -0.1498(13) 0.018(4) Uiso d 1 1
H H19 0.2740(15) -0.2977(15) -0.0384(15) 0.030(5) Uiso d 1 1
H H13 0.6979(14) 0.1714(15) 0.2880(14) 0.024(5) Uiso d 1 1
H H25 0.3679(14) 0.2288(15) 0.0244(14) 0.022(5) Uiso d 1 1

loop_
_atom_site_aniso_label
_atom_site_aniso_U_11
_atom_site_aniso_U_22
_atom_site_aniso_U_33
_atom_site_aniso_U_12
_atom_site_aniso_U_13
_atom_site_aniso_U_23
N2 0.0218(8) 0.0270(9) 0.0196(7) -0.0022(7) 0.0067(6) -0.0027(6)
C27 0.0209(9) 0.0220(10) 0.0159(8) 0.0004(7) 0.0110(7) -0.0008(7)
C17 0.0223(9) 0.0228(10) 0.0225(9) 0.0006(8) 0.0142(8) 0.0022(7)
C29 0.0200(9) 0.0212(10) 0.0184(8) -0.0007(7) 0.0119(7) -0.0010(7)
C14 0.0199(9) 0.0241(10) 0.0161(8) 0.0012(7) 0.0099(7) -0.0009(7)
C20 0.0212(9) 0.0233(10) 0.0222(9) -0.0035(8) 0.0131(7) -0.0016(7)
C15 0.0207(9) 0.0289(11) 0.0177(9) 0.0035(8) 0.0084(7) 0.0027(8)
C10 0.0176(9) 0.0247(10) 0.0227(9) 0.0010(8) 0.0087(7) -0.0021(7)
C13 0.0223(9) 0.0237(10) 0.0191(8) 0.0021(8) 0.0103(7) -0.0016(7)
N1 0.0320(9) 0.0360(10) 0.0192(8) -0.0125(8) 0.0109(7) -0.0018(7)
C6 0.0296(10) 0.0274(11) 0.0268(9) -0.0048(9) 0.0170(8) -0.0038(8)
C18 0.0284(10) 0.0182(10) 0.0294(9) -0.0011(8) 0.0168(8) 0.0022(8)
C28 0.0198(9) 0.0203(10) 0.0164(8) 0.0002(7) 0.0111(7) 0.0004(7)
C23 0.0236(9) 0.0247(10) 0.0194(9) 0.0042(8) 0.0095(7) 0.0025(8)
C25 0.0252(9) 0.0185(10) 0.0205(9) 0.0038(8) 0.0115(8) 0.0006(7)
C24 0.0201(9) 0.0223(10) 0.0166(8) -0.0005(8) 0.0108(7) -0.0016(7)
C1 0.0224(9) 0.0218(10) 0.0206(8) 0.0015(8) 0.0081(7) -0.0006(7)
C16 0.0259(10) 0.0198(10) 0.0242(9) 0.0032(8) 0.0122(8) 0.0055(8)
C21 0.0210(9) 0.0273(11) 0.0221(9) -0.0059(8) 0.0112(8) -0.0052(8)
C19 0.0267(10) 0.0217(10) 0.0304(10) -0.0070(9) 0.0163(8) -0.0041(8)
C8 0.0186(9) 0.0290(11) 0.0181(9) 0.0043(8) 0.0057(7) -0.0007(8)
C2 0.0192(9) 0.0209(10) 0.0243(9) 0.0017(8) 0.0080(8) 0.0002(7)
C26 0.0235(9) 0.0191(10) 0.0199(9) -0.0018(8) 0.0100(8) -0.0027(7)
C3 0.0295(10) 0.0214(10) 0.0240(9) 0.0037(8) 0.0131(8) 0.0007(8)
C22 0.0194(9) 0.0331(11) 0.0190(9) -0.0004(8) 0.0069(7) -0.0008(8)
C9 0.0216(9) 0.0223(10) 0.0228(9) 0.0027(8) 0.0086(8) 0.0005(8)
C4 0.0317(11) 0.0263(11) 0.0201(9) 0.0004(9) 0.0057(8) -0.0055(8)
C7 0.0214(9) 0.0294(11) 0.0206(8) -0.0029(8) 0.0109(7) -0.0051(8)
C12 0.0264(10) 0.0286(11) 0.0227(9) -0.0009(9) 0.0113(8) 0.0024(8)
C5 0.0262(10) 0.0277(11) 0.0306(10) -0.0054(9) 0.0097(9) -0.0091(8)
C11 0.0212(9) 0.0345(11) 0.0169(8) -0.0004(9) 0.0052(7) -0.0002(8)

loop_
_atom_type_symbol
_atom_type_description
_atom_type_scat_dispersion_real
_atom_type_scat_dispersion_imag
_atom_type_scat_source
C C 0.0033 0.0016 'International Tables Vol C Tables 4.2.6.8 and 6.1.1.4'
H H 0.0000 0.0000 'International Tables Vol C Tables 4.2.6.8 and 6.1.1.4'
N N 0.0061 0.0033 'International Tables Vol C Tables 4.2.6.8 and 6.1.1.4'

loop_
_geom_angle_atom_site_label_1
_geom_angle_atom_site_label_2
_geom_angle_atom_site_label_3
_geom_angle
C13 N2 C10 119.79(15)
C14 C27 C28 118.84(15)
C14 C27 C26 123.60(16)
C28 C27 C26 117.57(15)
C16 C17 C28 118.76(16)
C16 C17 C18 122.26(16)
C28 C17 C18 118.98(15)
C24 C29 C20 119.58(15)
C24 C29 C28 119.93(15)
C20 C29 C28 120.49(16)
C15 C14 C27 119.20(16)
C15 C14 C13 118.50(15)
C27 C14 C13 122.28(16)
C21 C20 C29 119.05(16)
C21 C20 C19 122.34(16)
C29 C20 C19 118.61(16)
C16 C15 C14 121.83(16)
C16 C15 H15 119.8(10)
C14 C15 H15 118.4(10)
C9 C10 C11 117.78(16)
C9 C10 N2 117.22(16)
C11 C10 N2 124.96(15)
N2 C13 C14 121.06(17)
N2 C13 H13 119.6(10)
C14 C13 H13 119.3(10)
C7 N1 C1 128.77(17)
C7 N1 H1A 115.8(14)
C1 N1 H1A 115.2(14)
C5 C6 C1 120.40(18)
C5 C6 H6 120.7(11)
C1 C6 H6 118.9(11)
C19 C18 C17 121.66(18)
C19 C18 H18 121.4(10)
C17 C18 H18 116.9(10)
C17 C28 C27 120.37(15)
C17 C28 C29 119.10(15)
C27 C28 C29 120.53(15)
C22 C23 C24 120.94(17)
C22 C23 H23 121.0(10)
C24 C23 H23 118.0(10)
C26 C25 C24 121.64(17)
C26 C25 H25 119.3(10)
C24 C25 H25 119.0(10)
C23 C24 C29 118.96(16)
C23 C24 C25 122.55(16)
C29 C24 C25 118.50(15)
C2 C1 C6 118.58(16)
C2 C1 N1 123.14(16)
C6 C1 N1 118.22(16)
C15 C16 C17 120.99(17)
C15 C16 H16 120.0(10)
C17 C16 H16 119.0(10)
C22 C21 C20 121.25(17)
C22 C21 H21 121.3(9)
C20 C21 H21 117.5(10)
C18 C19 C20 121.16(17)
C18 C19 H19 122.7(11)
C20 C19 H19 116.2(11)
C9 C8 C7 120.27(16)
C9 C8 H8 119.8(11)
C7 C8 H8 120.0(11)
C3 C2 C1 120.25(18)
C3 C2 H2 119.7(11)
C1 C2 H2 120.0(11)
C25 C26 C27 121.84(17)
C25 C26 H26 119.0(10)
C27 C26 H26 119.1(10)
C4 C3 C2 120.95(18)
C4 C3 H3 119.7(11)
C2 C3 H3 119.3(11)
C21 C22 C23 120.21(16)
C21 C22 H22 121.6(10)
C23 C22 H22 118.2(10)
C8 C9 C10 121.67(18)
C8 C9 H9 119.2(10)
C10 C9 H9 119.1(11)
C3 C4 C5 119.10(17)
C3 C4 H4 121.5(11)
C5 C4 H4 119.4(11)
C8 C7 N1 123.53(16)
C8 C7 C12 118.25(16)
N1 C7 C12 118.16(17)
C11 C12 C7 121.18(18)
C11 C12 H12 120.8(11)
C7 C12 H12 118.0(11)
C4 C5 C6 120.69(18)
C4 C5 H5 119.4(12)
C6 C5 H5 119.9(12)
C12 C11 C10 120.79(16)
C12 C11 H11 119.6(10)
C10 C11 H11 119.6(10)

loop_
_geom_bond_atom_site_label_1
_geom_bond_atom_site_label_2
_geom_bond_distance
N2 C13 1.279(2)
N2 C10 1.410(2)
C27 C14 1.418(2)
C27 C28 1.428(2)
C27 C26 1.436(2)
C17 C16 1.399(2)
C17 C28 1.423(2)
C17 C18 1.435(2)
C29 C24 1.421(2)
C29 C20 1.422(2)
C29 C28 1.426(2)
C14 C15 1.402(2)
C14 C13 1.465(2)
C20 C21 1.396(2)
C20 C19 1.434(3)
C15 C16 1.371(3)
C15 H15 0.972(17)
C10 C9 1.393(2)
C10 C11 1.398(3)
C13 H13 1.004(18)
N1 C7 1.398(2)
N1 C1 1.401(2)
N1 H1A 0.89(2)
C6 C5 1.387(3)
C6 C1 1.397(2)
C6 H6 0.990(19)
C18 C19 1.344(2)
C18 H18 0.971(18)
C23 C22 1.384(3)
C23 C24 1.404(2)
C23 H23 0.992(18)
C25 C26 1.354(2)
C25 C24 1.427(2)
C25 H25 0.964(18)
C1 C2 1.395(2)
C16 H16 0.949(18)
C21 C22 1.382(3)
C21 H21 0.977(17)
C19 H19 0.980(19)
C8 C9 1.382(2)
C8 C7 1.391(3)
C8 H8 0.934(17)
C2 C3 1.386(2)
C2 H2 0.928(18)
C26 H26 0.972(18)
C3 C4 1.381(3)
C3 H3 0.99(2)
C22 H22 0.988(17)
C9 H9 0.941(18)
C4 C5 1.383(3)
C4 H4 0.972(18)
C7 C12 1.401(2)
C12 C11 1.374(3)
C12 H12 0.954(19)
C5 H5 0.98(2)
C11 H11 0.947(16)

loop_
_geom_hbond_atom_site_label_D
_geom_hbond_atom_site_label_H
_geom_hbond_atom_site_label_A
_geom_hbond_site_symmetry_A
_geom_hbond_distance_DH
_geom_hbond_distance_HA
_geom_hbond_distance_DA
_geom_hbond_angle_DHA
N1 H1A Cg5 4_666 0.89(2) 2.80(2) 3.6524(19) 163(2)
C6 H6 Cg6 4_666 0.99(2) 2.76(2) 3.631(2) 147.0(10)

loop_
_geom_torsion_atom_site_label_1
_geom_torsion_atom_site_label_2
_geom_torsion_atom_site_label_3
_geom_torsion_atom_site_label_4
_geom_torsion
C28 C27 C14 C15 -0.7(2)
C26 C27 C14 C15 179.71(15)
C28 C27 C14 C13 177.73(15)
C26 C27 C14 C13 -1.9(3)
C24 C29 C20 C21 -0.7(2)
C28 C29 C20 C21 179.03(15)
C24 C29 C20 C19 179.20(15)
C28 C29 C20 C19 -1.1(2)
C27 C14 C15 C16 1.2(3)
C13 C14 C15 C16 -177.34(16)
C13 N2 C10 C9 154.37(16)
C13 N2 C10 C11 -27.7(3)
C10 N2 C13 C14 178.13(15)
C15 C14 C13 N2 -2.0(2)
C27 C14 C13 N2 179.52(16)
C16 C17 C18 C19 178.95(17)
C28 C17 C18 C19 -1.2(3)
C16 C17 C28 C27 0.7(2)
C18 C17 C28 C27 -179.21(15)
C16 C17 C28 C29 -179.90(15)
C18 C17 C28 C29 0.2(2)
C14 C27 C28 C17 -0.2(2)
C26 C27 C28 C17 179.41(15)
C14 C27 C28 C29 -179.59(15)
C26 C27 C28 C29 0.0(2)
C24 C29 C28 C17 -179.38(15)
C20 C29 C28 C17 0.9(2)
C24 C29 C28 C27 0.0(2)
C20 C29 C28 C27 -179.71(15)
C22 C23 C24 C29 0.6(2)
C22 C23 C24 C25 -179.12(16)
C20 C29 C24 C23 0.1(2)
C28 C29 C24 C23 -179.69(15)
C20 C29 C24 C25 179.77(15)
C28 C29 C24 C25 0.0(2)
C26 C25 C24 C23 179.57(16)
C26 C25 C24 C29 -0.1(2)
C5 C6 C1 C2 1.4(3)
C5 C6 C1 N1 178.65(17)
C7 N1 C1 C2 -24.6(3)
C7 N1 C1 C6 158.27(18)
C14 C15 C16 C17 -0.7(3)
C28 C17 C16 C15 -0.3(3)
C18 C17 C16 C15 179.62(17)
C29 C20 C21 C22 0.8(3)
C19 C20 C21 C22 -179.15(16)
C17 C18 C19 C20 1.0(3)
C21 C20 C19 C18 -179.97(17)
C29 C20 C19 C18 0.1(3)
C6 C1 C2 C3 -1.3(3)
N1 C1 C2 C3 -178.42(17)
C24 C25 C26 C27 0.2(3)
C14 C27 C26 C25 179.47(16)
C28 C27 C26 C25 -0.1(2)
C1 C2 C3 C4 0.1(3)
C20 C21 C22 C23 -0.1(3)
C24 C23 C22 C21 -0.6(3)
C7 C8 C9 C10 -1.4(3)
C11 C10 C9 C8 2.9(3)
N2 C10 C9 C8 -178.95(15)
C2 C3 C4 C5 1.1(3)
C9 C8 C7 N1 -177.74(17)
C9 C8 C7 C12 -0.5(3)
C1 N1 C7 C8 -25.3(3)
C1 N1 C7 C12 157.42(18)
C8 C7 C12 C11 0.9(3)
N1 C7 C12 C11 178.29(17)
C3 C4 C5 C6 -1.0(3)
C1 C6 C5 C4 -0.3(3)
C7 C12 C11 C10 0.6(3)
C9 C10 C11 C12 -2.5(3)
N2 C10 C11 C12 179.53(17)
